data_1567626
loop_
_publ_author_name
'Koo, Bonwoo'
'Kim, Dopil'
'Song, Da Yong'
'Han, Woo Joo'
'Kim, Dongwook'
'Park, Jae Woo'
'Kim, Min'
'Kim, Cheoljae'

_publ_section_title
;
 The formation of photodegradable nitrophenylene polymers via ring-opening
 metathesis polymerization
;
_journal_issue 45
_journal_name_full 'Polymer Chemistry'
_journal_page_first 6268
_journal_page_last 6273
_journal_paper_doi 10.1039/D2PY00684G
_journal_volume 13
_journal_year 2022
_chemical_formula_moiety 'C16 H17 N O6'
_chemical_formula_sum 'C16 H17 N O6'
_chemical_formula_weight 319.30
_space_group_crystal_system monoclinic
_space_group_IT_number 14
_space_group_name_Hall '-P 2ybc'
_space_group_name_H-M_alt 'P 1 21/c 1'
_atom_sites_solution_hydrogens geom
_atom_sites_solution_primary direct
_audit_creation_method SHELXL-2018/3
_audit_update_record
;
2022-02-09 deposited with the CCDC.	2022-09-01 downloaded from the CCDC.
;
_cell_angle_alpha 90
_cell_angle_beta 117.4138(13)
_cell_angle_gamma 90
_cell_formula_units_Z 4
_cell_length_a 8.1387(4)
_cell_length_b 24.2934(10)
_cell_length_c 8.5069(4)
_cell_measurement_reflns_used 9907
_cell_measurement_temperature 173(2)
_cell_measurement_theta_max 28.29
_cell_measurement_theta_min 2.94
_cell_volume 1493.08(12)
_computing_cell_refinement 'Bruker APEXIII'
_computing_data_collection 'Bruker APEXIII'
_computing_data_reduction 'Bruker SAINT'
_computing_molecular_graphics ORTEP
_computing_publication_material CIFTAB
_computing_structure_refinement SHELXL
_computing_structure_solution SHELXS
_diffrn_ambient_temperature 173(2)
_diffrn_measured_fraction_theta_full 0.980
_diffrn_measured_fraction_theta_max 0.985
_diffrn_measurement_device_type 'Bruker PHOTON II'
_diffrn_measurement_method 'phi and omega scans'
_diffrn_radiation_type MoK\a
_diffrn_radiation_wavelength 0.71073
_diffrn_reflns_av_R_equivalents 0.0607
_diffrn_reflns_av_unetI/netI 0.0296
_diffrn_reflns_Laue_measured_fraction_full 0.980
_diffrn_reflns_Laue_measured_fraction_max 0.985
_diffrn_reflns_limit_h_max 10
_diffrn_reflns_limit_h_min -10
_diffrn_reflns_limit_k_max 32
_diffrn_reflns_limit_k_min -32
_diffrn_reflns_limit_l_max 11
_diffrn_reflns_limit_l_min -11
_diffrn_reflns_number 34884
_diffrn_reflns_point_group_measured_fraction_full 0.980
_diffrn_reflns_point_group_measured_fraction_max 0.985
_diffrn_reflns_theta_full 25.242
_diffrn_reflns_theta_max 28.293
_diffrn_reflns_theta_min 2.825
_diffrn_source 'fine-focus sealed tube'
_exptl_absorpt_coefficient_mu 0.110
_exptl_absorpt_correction_T_max 0.7457
_exptl_absorpt_correction_T_min 0.6131
_exptl_absorpt_correction_type multi-scan
_exptl_absorpt_process_details SADABS
_exptl_crystal_colour colorless
_exptl_crystal_density_diffrn 1.420
_exptl_crystal_description block
_exptl_crystal_F_000 672
_exptl_crystal_size_max 0.211
_exptl_crystal_size_mid 0.138
_exptl_crystal_size_min 0.125
_refine_diff_density_max 0.484
_refine_diff_density_min -0.244
_refine_diff_density_rms 0.042
_refine_ls_extinction_method none
_refine_ls_goodness_of_fit_ref 1.025
_refine_ls_hydrogen_treatment constr
_refine_ls_matrix_type full
_refine_ls_number_parameters 208
_refine_ls_number_reflns 3658
_refine_ls_number_restraints 0
_refine_ls_restrained_S_all 1.025
_refine_ls_R_factor_all 0.0494
_refine_ls_R_factor_gt 0.0443
_refine_ls_shift/su_max 0.000
_refine_ls_shift/su_mean 0.000
_refine_ls_structure_factor_coef Fsqd
_refine_ls_weighting_details 'w=1/[\s^2^(Fo^2^)+(0.0542P)^2^+0.6173P] where P=(Fo^2^+2Fc^2^)/3'
_refine_ls_weighting_scheme calc
_refine_ls_wR_factor_gt 0.1139
_refine_ls_wR_factor_ref 0.1190
_reflns_Friedel_coverage 0.000
_reflns_number_gt 3286
_reflns_number_total 3658
_reflns_threshold_expression 'I > 2\s(I)'
_cod_data_source_file d2py00684g2.cif
_cod_data_source_block 032_014
_cod_depositor_comments
;
The following automatic conversions were performed:

data item '_exptl_absorpt_correction_type' value 'MULTI-SCAN' was
changed to 'multi-scan' in accordance with the
/home/data/users/saulius/crontab/automatic-downloads/rss-feeds/RSC/lib/dictionaries/cif_core.dic
dictionary named 'cif_core.dic' version 2.4.2 last updated on
2011-04-26.

Automatic conversion script
Id: cif_fix_values 7556 2019-12-06 15:28:31Z antanas 

 Adding full bibliography for 1567622--1567627.cif.
;
_cod_original_sg_symbol_H-M 'P 21/c'
_cod_database_code 1567626
_shelx_shelxl_version_number 2018/3
_shelx_space_group_comment
;
The symmetry employed for this shelxl refinement is uniquely defined
by the following loop, which should always be used as a source of
symmetry information in preference to the above space-group names.
They are only intended as comments.
;
_shelx_estimated_absorpt_t_min 0.977
_shelx_estimated_absorpt_t_max 0.986

loop_
_space_group_symop_operation_xyz
'x, y, z'
'-x, y+1/2, -z+1/2'
'-x, -y, -z'
'x, -y-1/2, z-1/2'

loop_
_atom_site_label
_atom_site_type_symbol
_atom_site_fract_x
_atom_site_fract_y
_atom_site_fract_z
_atom_site_U_iso_or_equiv
_atom_site_adp_type
_atom_site_occupancy
_atom_site_site_symmetry_order
_atom_site_calc_flag
_atom_site_refinement_flags_posn
_atom_site_refinement_flags_adp
_atom_site_refinement_flags_occupancy
_atom_site_disorder_assembly
_atom_site_disorder_group
C1 C 0.35475(17) 0.39629(5) 0.49281(17) 0.0270(2) Uani 1 1 d . . . . .
C2 C 0.47791(17) 0.42192(5) 0.65126(16) 0.0262(2) Uani 1 1 d . . . . .
C3 C 0.43535(19) 0.47635(5) 0.67545(17) 0.0298(3) Uani 1 1 d . . . . .
C4 C 0.2805(2) 0.50405(5) 0.5534(2) 0.0369(3) Uani 1 1 d . . . . .
H4 H 0.256877 0.540818 0.575294 0.044 Uiso 1 1 calc R U . . .
C5 C 0.1611(2) 0.47765(6) 0.3998(2) 0.0400(3) Uani 1 1 d . . . . .
H5 H 0.053843 0.496005 0.314862 0.048 Uiso 1 1 calc R U . . .
C6 C 0.19845(19) 0.42418(6) 0.36995(18) 0.0341(3) Uani 1 1 d . . . . .
H6 H 0.115948 0.406100 0.263634 0.041 Uiso 1 1 calc R U . . .
C7 C 0.3877(2) 0.33951(5) 0.44205(19) 0.0322(3) Uani 1 1 d . . . . .
H7A H 0.453112 0.316213 0.548531 0.039 Uiso 1 1 calc R U . . .
H7B H 0.268972 0.321624 0.361997 0.039 Uiso 1 1 calc R U . . .
O8 O 0.50109(13) 0.34768(3) 0.35255(12) 0.0301(2) Uani 1 1 d . . . . .
O9 O 0.49099(15) 0.25692(4) 0.30395(14) 0.0362(2) Uani 1 1 d . . . . .
C10 C 0.54065(16) 0.30217(5) 0.28712(15) 0.0247(2) Uani 1 1 d . . . . .
C11 C 0.65499(18) 0.31475(5) 0.19472(16) 0.0284(3) Uani 1 1 d . . . . .
H11A H 0.656703 0.355014 0.177548 0.034 Uiso 1 1 calc R U . . .
H11B H 0.598372 0.297105 0.076548 0.034 Uiso 1 1 calc R U . . .
C12 C 0.85286(19) 0.29394(6) 0.30186(18) 0.0337(3) Uani 1 1 d . . . . .
H12A H 0.850320 0.253922 0.322653 0.040 Uiso 1 1 calc R U . . .
H12B H 0.921666 0.299640 0.232849 0.040 Uiso 1 1 calc R U . . .
C13 C 0.95312(18) 0.32320(5) 0.47855(19) 0.0331(3) Uani 1 1 d . . . . .
H13 H 0.923282 0.360731 0.483819 0.040 Uiso 1 1 calc R U . . .
C14 C 1.07781(18) 0.30045(5) 0.62435(18) 0.0330(3) Uani 1 1 d . . . . .
H14 H 1.099633 0.262223 0.619357 0.040 Uiso 1 1 calc R U . . .
C15 C 1.18927(18) 0.32854(6) 0.79780(18) 0.0344(3) Uani 1 1 d . . . . .
H15A H 1.314625 0.335509 0.810435 0.041 Uiso 1 1 calc R U . . .
H15B H 1.202997 0.302886 0.893525 0.041 Uiso 1 1 calc R U . . .
C16 C 1.11250(17) 0.38282(5) 0.82645(19) 0.0327(3) Uani 1 1 d . . . . .
H16A H 1.211662 0.402942 0.926260 0.039 Uiso 1 1 calc R U . . .
H16B H 1.071172 0.405888 0.718957 0.039 Uiso 1 1 calc R U . . .
C17 C 0.95261(17) 0.37337(5) 0.86588(16) 0.0282(3) Uani 1 1 d . . . . .
O18 O 0.96218(15) 0.34658(5) 0.98886(14) 0.0428(3) Uani 1 1 d . . . . .
O19 O 0.79566(12) 0.39799(4) 0.75015(12) 0.0298(2) Uani 1 1 d . . . . .
C20 C 0.64037(18) 0.39086(5) 0.78877(18) 0.0311(3) Uani 1 1 d . . . . .
H20A H 0.672519 0.405240 0.908335 0.037 Uiso 1 1 calc R U . . .
H20B H 0.609514 0.351312 0.785342 0.037 Uiso 1 1 calc R U . . .
N21 N 0.55794(19) 0.50826(5) 0.83422(17) 0.0377(3) Uani 1 1 d . . . . .
O22 O 0.48633(19) 0.54517(4) 0.88106(16) 0.0496(3) Uani 1 1 d . . . . .
O23 O 0.72318(16) 0.49758(5) 0.91000(16) 0.0510(3) Uani 1 1 d . . . . .

loop_
_atom_site_aniso_label
_atom_site_aniso_U_11
_atom_site_aniso_U_22
_atom_site_aniso_U_33
_atom_site_aniso_U_23
_atom_site_aniso_U_13
_atom_site_aniso_U_12
C1 0.0321(6) 0.0238(5) 0.0343(6) 0.0001(4) 0.0231(5) -0.0015(4)
C2 0.0313(6) 0.0238(5) 0.0332(6) 0.0018(4) 0.0232(5) -0.0006(4)
C3 0.0406(7) 0.0251(6) 0.0350(6) -0.0014(5) 0.0270(6) -0.0025(5)
C4 0.0493(8) 0.0258(6) 0.0486(8) 0.0052(5) 0.0336(7) 0.0077(5)
C5 0.0398(7) 0.0386(7) 0.0462(8) 0.0113(6) 0.0238(6) 0.0106(6)
C6 0.0339(6) 0.0368(7) 0.0348(6) 0.0018(5) 0.0185(5) -0.0014(5)
C7 0.0414(7) 0.0253(6) 0.0422(7) -0.0031(5) 0.0298(6) -0.0043(5)
O8 0.0397(5) 0.0231(4) 0.0383(5) -0.0027(3) 0.0274(4) -0.0026(3)
O9 0.0466(6) 0.0241(4) 0.0458(5) -0.0040(4) 0.0280(5) -0.0051(4)
C10 0.0261(5) 0.0240(5) 0.0217(5) -0.0010(4) 0.0090(4) 0.0007(4)
C11 0.0372(6) 0.0276(6) 0.0244(5) 0.0006(4) 0.0176(5) 0.0022(5)
C12 0.0342(6) 0.0377(7) 0.0358(7) 0.0000(5) 0.0218(5) 0.0034(5)
C13 0.0321(6) 0.0274(6) 0.0433(7) 0.0003(5) 0.0204(6) 0.0002(5)
C14 0.0345(6) 0.0306(6) 0.0395(7) 0.0014(5) 0.0220(6) 0.0017(5)
C15 0.0287(6) 0.0375(7) 0.0370(7) 0.0021(5) 0.0151(5) 0.0032(5)
C16 0.0273(6) 0.0309(6) 0.0373(7) -0.0035(5) 0.0128(5) -0.0040(5)
C17 0.0314(6) 0.0248(5) 0.0265(6) -0.0045(4) 0.0118(5) -0.0018(4)
O18 0.0445(6) 0.0496(6) 0.0345(5) 0.0126(4) 0.0185(5) 0.0076(5)
O19 0.0283(4) 0.0331(5) 0.0319(5) 0.0055(4) 0.0173(4) 0.0020(3)
C20 0.0333(6) 0.0326(6) 0.0351(6) 0.0058(5) 0.0223(5) 0.0007(5)
N21 0.0565(7) 0.0287(6) 0.0409(6) -0.0054(5) 0.0336(6) -0.0087(5)
O22 0.0820(9) 0.0288(5) 0.0514(7) -0.0072(4) 0.0423(6) 0.0019(5)
O23 0.0464(6) 0.0583(7) 0.0541(7) -0.0192(5) 0.0281(6) -0.0148(5)

loop_
_atom_type_symbol
_atom_type_description
_atom_type_scat_dispersion_real
_atom_type_scat_dispersion_imag
_atom_type_scat_source
C C 0.0033 0.0016 'International Tables Vol C Tables 4.2.6.8 and 6.1.1.4'
H H 0.0000 0.0000 'International Tables Vol C Tables 4.2.6.8 and 6.1.1.4'
N N 0.0061 0.0033 'International Tables Vol C Tables 4.2.6.8 and 6.1.1.4'
O O 0.0106 0.0060 'International Tables Vol C Tables 4.2.6.8 and 6.1.1.4'

loop_
_geom_angle_atom_site_label_1
_geom_angle_atom_site_label_2
_geom_angle_atom_site_label_3
_geom_angle
_geom_angle_site_symmetry_1
_geom_angle_site_symmetry_3
_geom_angle_publ_flag
C6 C1 C2 120.43(11) . . ?
C6 C1 C7 116.83(12) . . ?
C2 C1 C7 122.66(12) . . ?
C1 C2 C3 116.31(11) . . ?
C1 C2 C20 120.55(11) . . ?
C3 C2 C20 123.08(12) . . ?
C4 C3 C2 123.25(12) . . ?
C4 C3 N21 115.44(12) . . ?
C2 C3 N21 121.30(12) . . ?
C5 C4 C3 119.13(12) . . ?
C5 C4 H4 120.4 . . ?
C3 C4 H4 120.4 . . ?
C4 C5 C6 119.55(13) . . ?
C4 C5 H5 120.2 . . ?
C6 C5 H5 120.2 . . ?
C5 C6 C1 121.32(13) . . ?
C5 C6 H6 119.3 . . ?
C1 C6 H6 119.3 . . ?
O8 C7 C1 105.34(9) . . ?
O8 C7 H7A 110.7 . . ?
C1 C7 H7A 110.7 . . ?
O8 C7 H7B 110.7 . . ?
C1 C7 H7B 110.7 . . ?
H7A C7 H7B 108.8 . . ?
C10 O8 C7 115.83(9) . . ?
O9 C10 O8 123.09(11) . . ?
O9 C10 C11 124.90(11) . . ?
O8 C10 C11 112.01(10) . . ?
C10 C11 C12 110.99(10) . . ?
C10 C11 H11A 109.4 . . ?
C12 C11 H11A 109.4 . . ?
C10 C11 H11B 109.4 . . ?
C12 C11 H11B 109.4 . . ?
H11A C11 H11B 108.0 . . ?
C13 C12 C11 112.02(11) . . ?
C13 C12 H12A 109.2 . . ?
C11 C12 H12A 109.2 . . ?
C13 C12 H12B 109.2 . . ?
C11 C12 H12B 109.2 . . ?
H12A C12 H12B 107.9 . . ?
C14 C13 C12 124.72(12) . . ?
C14 C13 H13 117.6 . . ?
C12 C13 H13 117.6 . . ?
C13 C14 C15 126.58(12) . . ?
C13 C14 H14 116.7 . . ?
C15 C14 H14 116.7 . . ?
C14 C15 C16 116.44(11) . . ?
C14 C15 H15A 108.2 . . ?
C16 C15 H15A 108.2 . . ?
C14 C15 H15B 108.2 . . ?
C16 C15 H15B 108.2 . . ?
H15A C15 H15B 107.3 . . ?
C17 C16 C15 111.33(11) . . ?
C17 C16 H16A 109.4 . . ?
C15 C16 H16A 109.4 . . ?
C17 C16 H16B 109.4 . . ?
C15 C16 H16B 109.4 . . ?
H16A C16 H16B 108.0 . . ?
O18 C17 O19 122.51(12) . . ?
O18 C17 C16 124.06(12) . . ?
O19 C17 C16 113.43(11) . . ?
C17 O19 C20 114.44(10) . . ?
O19 C20 C2 107.98(9) . . ?
O19 C20 H20A 110.1 . . ?
C2 C20 H20A 110.1 . . ?
O19 C20 H20B 110.1 . . ?
C2 C20 H20B 110.1 . . ?
H20A C20 H20B 108.4 . . ?
O23 N21 O22 123.63(13) . . ?
O23 N21 C3 119.15(11) . . ?
O22 N21 C3 117.21(13) . . ?

loop_
_geom_bond_atom_site_label_1
_geom_bond_atom_site_label_2
_geom_bond_distance
_geom_bond_site_symmetry_2
_geom_bond_publ_flag
C1 C6 1.3946(19) . ?
C1 C2 1.4018(18) . ?
C1 C7 1.5060(17) . ?
C2 C3 1.4057(17) . ?
C2 C20 1.5040(18) . ?
C3 C4 1.384(2) . ?
C3 N21 1.4765(18) . ?
C4 C5 1.376(2) . ?
C4 H4 0.9500 . ?
C5 C6 1.384(2) . ?
C5 H5 0.9500 . ?
C6 H6 0.9500 . ?
C7 O8 1.4554(14) . ?
C7 H7A 0.9900 . ?
C7 H7B 0.9900 . ?
O8 C10 1.3418(14) . ?
O9 C10 1.2024(15) . ?
C10 C11 1.5003(17) . ?
C11 C12 1.5259(18) . ?
C11 H11A 0.9900 . ?
C11 H11B 0.9900 . ?
C12 C13 1.5169(19) . ?
C12 H12A 0.9900 . ?
C12 H12B 0.9900 . ?
C13 C14 1.3094(19) . ?
C13 H13 0.9500 . ?
C14 C15 1.4944(19) . ?
C14 H14 0.9500 . ?
C15 C16 1.5262(19) . ?
C15 H15A 0.9900 . ?
C15 H15B 0.9900 . ?
C16 C17 1.5035(18) . ?
C16 H16A 0.9900 . ?
C16 H16B 0.9900 . ?
C17 O18 1.2038(16) . ?
C17 O19 1.3418(15) . ?
O19 C20 1.4552(14) . ?
C20 H20A 0.9900 . ?
C20 H20B 0.9900 . ?
N21 O23 1.2219(18) . ?
N21 O22 1.2314(16) . ?

loop_
_geom_torsion_atom_site_label_1
_geom_torsion_atom_site_label_2
_geom_torsion_atom_site_label_3
_geom_torsion_atom_site_label_4
_geom_torsion
_geom_torsion_site_symmetry_1
_geom_torsion_site_symmetry_2
_geom_torsion_site_symmetry_3
_geom_torsion_site_symmetry_4
_geom_torsion_publ_flag
C6 C1 C2 C3 -0.89(17) . . . . ?
C7 C1 C2 C3 175.91(10) . . . . ?
C6 C1 C2 C20 176.35(11) . . . . ?
C7 C1 C2 C20 -6.84(17) . . . . ?
C1 C2 C3 C4 0.78(17) . . . . ?
C20 C2 C3 C4 -176.40(11) . . . . ?
C1 C2 C3 N21 -177.92(10) . . . . ?
C20 C2 C3 N21 4.91(17) . . . . ?
C2 C3 C4 C5 -0.2(2) . . . . ?
N21 C3 C4 C5 178.59(12) . . . . ?
C3 C4 C5 C6 -0.3(2) . . . . ?
C4 C5 C6 C1 0.2(2) . . . . ?
C2 C1 C6 C5 0.45(19) . . . . ?
C7 C1 C6 C5 -176.53(12) . . . . ?
C6 C1 C7 O8 90.11(13) . . . . ?
C2 C1 C7 O8 -86.80(14) . . . . ?
C1 C7 O8 C10 -176.86(10) . . . . ?
C7 O8 C10 O9 -1.89(17) . . . . ?
C7 O8 C10 C11 178.99(10) . . . . ?
O9 C10 C11 C12 -70.24(16) . . . . ?
O8 C10 C11 C12 108.86(12) . . . . ?
C10 C11 C12 C13 -64.13(14) . . . . ?
C11 C12 C13 C14 146.67(13) . . . . ?
C12 C13 C14 C15 175.48(12) . . . . ?
C13 C14 C15 C16 20.3(2) . . . . ?
C14 C15 C16 C17 75.73(15) . . . . ?
C15 C16 C17 O18 58.82(17) . . . . ?
C15 C16 C17 O19 -121.35(12) . . . . ?
O18 C17 O19 C20 1.66(17) . . . . ?
C16 C17 O19 C20 -178.17(10) . . . . ?
C17 O19 C20 C2 178.43(10) . . . . ?
C1 C2 C20 O19 89.29(13) . . . . ?
C3 C2 C20 O19 -93.66(13) . . . . ?
C4 C3 N21 O23 -151.17(13) . . . . ?
C2 C3 N21 O23 27.62(17) . . . . ?
C4 C3 N21 O22 27.73(16) . . . . ?
C2 C3 N21 O22 -153.48(12) . . . . ?
